data_4321017
loop_
_publ_author_name
'Nicolas LeBlond'
'David A. Dixon'
'Gary J. Schrobilgen'

_publ_section_title
;
 Fluoride Ion Donor Properties of TcO2F3 and ReO2F3: X-ray Crystal
 Structures of MO2F3.SbF5 (M = Tc, Re) and TcO2F3.XeO2F2 and Raman and NMR
 Spectroscopic Characterization of MO2F3.PnF5 (Pn = As, Sb),
 [ReO2F2(CH3CN)2][SbF6], and [Re2O4F5][Sb2F11]
;
_journal_name_full 'Inorganic Chemistry'
_journal_page_first 2473
_journal_page_last 2487
_journal_paper_doi 10.1021/ic9908221
_journal_volume 39
_journal_year 2000
_chemical_formula_sum 'F8 O2 Sb Tc'
_chemical_formula_weight 403.75
_chemical_name_systematic
; 
 ? 
;
_space_group_IT_number 14
_symmetry_cell_setting monoclinic
_symmetry_space_group_name_Hall '-P 2yn'
_symmetry_space_group_name_H-M 'P 1 21/n 1'
_atom_sites_solution_hydrogens geom
_atom_sites_solution_primary direct
_atom_sites_solution_secondary difmap
_audit_creation_method SHELXL
_cell_angle_alpha 90.00
_cell_angle_beta 93.32(3)
_cell_angle_gamma 90.00
_cell_formula_units_Z 4
_cell_length_a 7.3655(15)
_cell_length_b 10.441(2)
_cell_length_c 9.398(2)
_cell_measurement_temperature 293(2)
_cell_volume 721.5(3)
_computing_structure_refinement 'SHELXL-93 (Sheldrick, 1993)'
_computing_structure_solution 'SHELXS-86 (Sheldrick, 1990)'
_diffrn_ambient_temperature 293(2)
_diffrn_radiation_monochromator graphite
_diffrn_radiation_source 'fine-focus sealed tube'
_diffrn_radiation_type AgK\a
_diffrn_radiation_wavelength 0.56086
_diffrn_reflns_av_R_equivalents 0.0697
_diffrn_reflns_av_sigmaI/netI 0.0545
_diffrn_reflns_limit_h_max 11
_diffrn_reflns_limit_h_min -1
_diffrn_reflns_limit_k_max 15
_diffrn_reflns_limit_k_min -15
_diffrn_reflns_limit_l_max 14
_diffrn_reflns_limit_l_min -14
_diffrn_reflns_number 3568
_diffrn_reflns_theta_max 25.09
_diffrn_reflns_theta_min 2.67
_exptl_absorpt_coefficient_mu 8.015
_exptl_crystal_density_diffrn 3.717
_exptl_crystal_F_000 728
_refine_diff_density_max 2.880
_refine_diff_density_min -2.151
_refine_diff_density_rms 0.282
_refine_ls_extinction_method none
_refine_ls_goodness_of_fit_all 0.911
_refine_ls_goodness_of_fit_obs 1.041
_refine_ls_matrix_type full
_refine_ls_number_parameters 109
_refine_ls_number_reflns 2442
_refine_ls_number_restraints 0
_refine_ls_restrained_S_all 0.911
_refine_ls_restrained_S_obs 1.041
_refine_ls_R_factor_all 0.0676
_refine_ls_R_factor_obs 0.0450
_refine_ls_shift/esd_max 0.001
_refine_ls_shift/esd_mean 0.000
_refine_ls_structure_factor_coef Fsqd
_refine_ls_weighting_details 'w=1/[\s^2^(Fo^2^)+(0.0678P)^2^+0.0000P] where P=(Fo^2^+2Fc^2^)/3'
_refine_ls_weighting_scheme calc
_refine_ls_wR_factor_all 0.1112
_refine_ls_wR_factor_obs 0.1047
_reflns_number_observed 1686
_reflns_number_total 2442
_cod_data_source_file ic9908221_1.cif
_cod_data_source_block TcO2F3.SbF5
_cod_depositor_comments
;
The following automatic conversions were performed:

'_refine_ls_weighting_scheme' value 'calc
w=1/[\s^2^(Fo^2^)+(0.0678P)^2^+0.0000P] where P=(Fo^2^+2Fc^2^)/3' was
changed to 'calc'. New tag '_refine_ls_weighting_details' was
created. The value of the new tag was set to
'w=1/[\s^2^(Fo^2^)+(0.0678P)^2^+0.0000P] where P=(Fo^2^+2Fc^2^)/3'.

Automatic conversion script
Id: cif_fix_values 3143 2015-03-26 13:38:13Z robertas 
;
_cod_original_cell_volume 721.6(3)
_cod_database_code 4321017

loop_
_symmetry_equiv_pos_as_xyz
'x, y, z'
'-x+1/2, y+1/2, -z+1/2'
'-x, -y, -z'
'x-1/2, -y-1/2, z-1/2'

loop_
_atom_site_aniso_label
_atom_site_aniso_U_11
_atom_site_aniso_U_22
_atom_site_aniso_U_33
_atom_site_aniso_U_23
_atom_site_aniso_U_13
_atom_site_aniso_U_12
Sb1 0.0268(2) 0.0247(2) 0.0288(2) -0.0023(2) 0.00790(15) -0.0039(2)
Tc1 0.0230(2) 0.0223(2) 0.0334(3) 0.0009(2) 0.0041(2) 0.0008(2)
F4 0.035(2) 0.037(2) 0.047(3) 0.005(2) 0.015(2) -0.012(2)
F2 0.044(2) 0.045(3) 0.034(2) -0.003(2) -0.006(2) 0.005(2)
F7 0.034(2) 0.037(3) 0.084(4) 0.004(3) 0.016(2) 0.005(2)
F8 0.063(3) 0.058(3) 0.030(2) 0.006(2) -0.003(2) -0.020(3)
F3 0.044(2) 0.030(2) 0.053(3) -0.006(2) 0.015(2) -0.018(2)
F1 0.049(3) 0.041(2) 0.041(3) -0.006(2) -0.005(2) -0.006(2)
F5 0.051(3) 0.045(3) 0.128(6) -0.018(4) 0.030(3) 0.010(2)
O1 0.036(3) 0.035(3) 0.049(3) -0.001(3) 0.003(2) 0.006(2)
O2 0.043(3) 0.042(3) 0.066(4) 0.006(3) 0.023(3) -0.002(2)
F6 0.085(4) 0.107(6) 0.028(3) -0.006(3) 0.000(3) -0.037(4)

loop_
_atom_site_label
_atom_site_type_symbol
_atom_site_fract_x
_atom_site_fract_y
_atom_site_fract_z
_atom_site_U_iso_or_equiv
_atom_site_thermal_displace_type
_atom_site_occupancy
_atom_site_calc_flag
_atom_site_refinement_flags
_atom_site_disorder_group
Sb1 Sb 0.28364(6) 0.02177(4) 0.18737(5) 0.02651(12) Uani 1 d . .
Tc1 Tc -0.13109(7) -0.17253(5) 0.33716(6) 0.02615(13) Uani 1 d . .
F4 F 0.1090(6) -0.1101(4) 0.2235(5) 0.0391(10) Uani 1 d . .
F2 F 0.0342(6) -0.1381(5) 0.4813(5) 0.0411(10) Uani 1 d . .
F7 F 0.4572(6) -0.1017(5) 0.1629(7) 0.0514(14) Uani 1 d . .
F8 F 0.2164(7) 0.0124(5) -0.0049(5) 0.0507(13) Uani 1 d . .
F3 F 0.4595(6) 0.1524(4) 0.1499(5) 0.0420(11) Uani 1 d . .
F1 F -0.1720(7) -0.2447(5) 0.1643(5) 0.0441(11) Uani 1 d . .
F5 F 0.1081(8) 0.1436(6) 0.2117(9) 0.074(2) Uani 1 d . .
O1 O -0.2153(7) -0.0286(6) 0.3098(6) 0.0400(12) Uani 1 d . .
O2 O -0.2870(8) -0.2446(6) 0.4262(7) 0.050(2) Uani 1 d . .
F6 F 0.3508(9) 0.0312(8) 0.3784(6) 0.074(2) Uani 1 d . .

loop_
_atom_type_symbol
_atom_type_description
_atom_type_scat_dispersion_real
_atom_type_scat_dispersion_imag
_atom_type_scat_source
O O 0.0056 0.0036 'International Tables Vol C Tables 4.2.6.8 and 6.1.1.4'
F F 0.0096 0.0061 'International Tables Vol C Tables 4.2.6.8 and 6.1.1.4'
Tc Tc -2.0087 3.3490 'International Tables Vol C Tables 4.2.6.8 and 6.1.1.4'
Sb Sb -1.0547 1.0104 'International Tables Vol C Tables 4.2.6.8 and 6.1.1.4'

loop_
_geom_angle_atom_site_label_1
_geom_angle_atom_site_label_2
_geom_angle_atom_site_label_3
_geom_angle
_geom_angle_site_symmetry_1
_geom_angle_site_symmetry_3
_geom_angle_publ_flag
F6 Sb1 F5 89.6(4) . . ?
F6 Sb1 F7 90.6(3) . . ?
F5 Sb1 F7 179.3(2) . . ?
F6 Sb1 F8 179.9(3) . . ?
F5 Sb1 F8 90.4(3) . . ?
F7 Sb1 F8 89.4(3) . . ?
F6 Sb1 F3 89.7(3) . . ?
F5 Sb1 F3 91.0(3) . . ?
F7 Sb1 F3 89.6(2) . . ?
F8 Sb1 F3 90.2(2) . . ?
F6 Sb1 F4 90.6(2) . . ?
F5 Sb1 F4 89.5(2) . . ?
F7 Sb1 F4 89.8(2) . . ?
F8 Sb1 F4 89.4(2) . . ?
F3 Sb1 F4 179.4(2) . . ?
O1 Tc1 O2 103.3(3) . . ?
O1 Tc1 F1 101.5(3) . . ?
O1 Tc1 F2 99.6(3) . . ?
O2 Tc1 F2 99.8(3) . . ?
F1 Tc1 F2 146.2(2) . . ?
O1 Tc1 F4 87.7(2) . . ?
O2 Tc1 F4 169.0(3) . . ?
F1 Tc1 F4 77.6(2) . . ?
F2 Tc1 F4 77.4(2) . . ?
O1 Tc1 F3 166.2(2) . 2_545 ?
O2 Tc1 F3 90.4(3) . 2_545 ?
F1 Tc1 F3 76.7(2) . 2_545 ?
F2 Tc1 F3 76.5(2) . 2_545 ?
F4 Tc1 F3 78.5(2) . 2_545 ?
Sb1 F4 Tc1 148.6(3) . . ?
Sb1 F3 Tc1 163.4(3) . 2 ?

loop_
_geom_bond_atom_site_label_1
_geom_bond_atom_site_label_2
_geom_bond_distance
_geom_bond_site_symmetry_2
_geom_bond_publ_flag
Sb1 F6 1.837(5) . ?
Sb1 F5 1.838(5) . ?
Sb1 F7 1.840(5) . ?
Sb1 F8 1.848(5) . ?
Sb1 F3 1.927(4) . ?
Sb1 F4 1.928(4) . ?
Tc1 O1 1.640(6) . ?
Tc1 O2 1.643(6) . ?
Tc1 F1 1.800(5) . ?
Tc1 F2 1.804(5) . ?
Tc1 F4 2.217(4) . ?
Tc1 F3 2.222(4) 2_545 ?
F3 Tc1 2.222(4) 2 ?
